data_1511197
loop_
_publ_author_name
'Hoppe, R.'
'Miessen, M.'

_publ_section_title
;
 Neue Borate der Alkalimetalle: K Na2 (B O3)
;
_journal_name_full 'Zeitschrift fuer Anorganische und Allgemeine Chemie'
_journal_page_first 55
_journal_page_last 64
_journal_paper_doi 10.1002/zaac.19845181106
_journal_volume 518
_journal_year 1984
_chemical_formula_sum 'B K Na2 O3'
_chemical_name_systematic 'K Na2 (B O3)'
_space_group_IT_number 59
_symmetry_space_group_name_Hall '-P 2ab 2a'
_symmetry_space_group_name_H-M 'P m m n :2'
_cell_angle_alpha 90
_cell_angle_beta 90
_cell_angle_gamma 90
_cell_formula_units_Z 2
_cell_length_a 6.039
_cell_length_b 5.602
_cell_length_c 5.568
_cell_volume 188.368
_citation_journal_id_ASTM ZAACAB
_cod_data_source_file boron0-1_303.cif
_cod_data_source_block B1K1Na2O3
_cod_original_cell_volume 188.3681
_cod_original_formula_sum 'B1 K1 Na2 O3'
_cod_database_code 1511197

loop_
_symmetry_equiv_pos_as_xyz
x,y,z
-x+1/2,-y+1/2,z
x+1/2,-y,-z
-x,y+1/2,-z
-x,-y,-z
x-1/2,y-1/2,-z
-x-1/2,y,z
x,-y-1/2,z

loop_
_atom_site_label
_atom_site_type_symbol
_atom_site_fract_x
_atom_site_fract_y
_atom_site_fract_z
_atom_site_occupancy
_atom_site_U_iso_or_equiv
O1 O-2 0.25 0.75 0.0428 1 0.0
Na1 Na+1 0.48 0.75 0.371 1 0.0
O2 O-2 0.25 0.9623 0.652 1 0.0
K1 K+1 0.75 0.75 0.9177 1 0.0
B1 B+3 0.25 0.75 0.7948 1 0.0
